data_4316328
loop_
_publ_author_name
'Lei Chu'
'Kenneth I. Hardcastle'
'Cora E. MacBeth'

_publ_contact_author_address
;Department of Chemistry 
Emory University             
1515 Dickey Drive 
Atlanta, GA 30306
;
_publ_contact_author_email cmacbet@emory.edu
_publ_contact_author_name 'Cora E. MacBeth'
_publ_contact_author_phone 404-727-7033
_publ_section_title
;
 Transition Metal Complexes Supported by a Neutral Tetraamine Ligand
 Containing N,N-dimethylaniline Units
;
_journal_name_full 'Inorganic Chemistry'
_journal_page_first 7521
_journal_page_last 7529
_journal_paper_doi 10.1021/ic1008347
_journal_volume 49
_journal_year 2010
_chemical_formula_sum 'C50 H53 B Br Co N5'
_chemical_formula_weight 873.62
_chemical_name_systematic
; 
 ? 
;
_space_group_IT_number 14
_symmetry_cell_setting monoclinic
_symmetry_space_group_name_Hall '-P 2yn'
_symmetry_space_group_name_H-M 'P 1 21/n 1'
_atom_sites_solution_hydrogens geom
_atom_sites_solution_primary direct
_atom_sites_solution_secondary difmap
_audit_creation_method SHELXL-97
_cell_angle_alpha 90.00
_cell_angle_beta 96.2380(10)
_cell_angle_gamma 90.00
_cell_formula_units_Z 4
_cell_length_a 12.5584(3)
_cell_length_b 18.1423(5)
_cell_length_c 19.2187(5)
_cell_measurement_reflns_used 9979
_cell_measurement_temperature 173(2)
_cell_measurement_theta_max 26.30
_cell_measurement_theta_min 2.16
_cell_volume 4352.8(2)
_computing_cell_refinement 'Bruker SMART'
_computing_data_collection 'Bruker SMART'
_computing_data_reduction 'Bruker SAINT'
_computing_molecular_graphics 'Bruker SHELXTL'
_computing_publication_material 'Bruker SHELXTL'
_computing_structure_refinement 'SHELXL-97 (Sheldrick, 1997)'
_computing_structure_solution 'SHELXS-97 (Sheldrick, 1990)'
_diffrn_ambient_temperature 173(2)
_diffrn_measured_fraction_theta_full 0.960
_diffrn_measured_fraction_theta_max 0.960
_diffrn_measurement_device_type 'CCD area detector'
_diffrn_measurement_method 'phi and omega scans'
_diffrn_radiation_monochromator graphite
_diffrn_radiation_source 'fine-focus sealed tube'
_diffrn_radiation_type MoK\a
_diffrn_radiation_wavelength 0.71073
_diffrn_reflns_av_R_equivalents 0.0611
_diffrn_reflns_av_sigmaI/netI 0.0516
_diffrn_reflns_limit_h_max 15
_diffrn_reflns_limit_h_min -14
_diffrn_reflns_limit_k_max 21
_diffrn_reflns_limit_k_min -21
_diffrn_reflns_limit_l_max 23
_diffrn_reflns_limit_l_min -23
_diffrn_reflns_number 34427
_diffrn_reflns_theta_full 26.38
_diffrn_reflns_theta_max 26.38
_diffrn_reflns_theta_min 1.85
_exptl_absorpt_coefficient_mu 1.353
_exptl_absorpt_correction_T_max 0.7736
_exptl_absorpt_correction_T_min 0.5939
_exptl_absorpt_correction_type multi-scan
_exptl_absorpt_process_details SADABS
_exptl_crystal_colour purple
_exptl_crystal_density_diffrn 1.333
_exptl_crystal_density_method 'not measured'
_exptl_crystal_description block
_exptl_crystal_F_000 1820
_exptl_crystal_size_max 0.43
_exptl_crystal_size_mid 0.30
_exptl_crystal_size_min 0.20
_refine_diff_density_max 0.487
_refine_diff_density_min -0.469
_refine_diff_density_rms 0.060
_refine_ls_extinction_method none
_refine_ls_goodness_of_fit_ref 1.006
_refine_ls_hydrogen_treatment constr
_refine_ls_matrix_type full
_refine_ls_number_parameters 515
_refine_ls_number_reflns 8558
_refine_ls_number_restraints 0
_refine_ls_restrained_S_all 1.006
_refine_ls_R_factor_all 0.0549
_refine_ls_R_factor_gt 0.0384
_refine_ls_shift/su_max 0.004
_refine_ls_shift/su_mean 0.000
_refine_ls_structure_factor_coef Fsqd
_refine_ls_weighting_details 'calc w=1/[\s^2^(Fo^2^)+(0.0364P)^2^+2.7821P] where P=(Fo^2^+2Fc^2^)/3'
_refine_ls_weighting_scheme calc
_refine_ls_wR_factor_gt 0.0871
_refine_ls_wR_factor_ref 0.0950
_reflns_number_gt 6838
_reflns_number_total 8558
_reflns_threshold_expression >2sigma(I)
_cod_data_source_file ic1008347_si_001.cif
_cod_data_source_block lc_2_083s
_cod_depositor_comments
;
The following automatic conversions were performed:

'_symmetry_cell_setting' value 'Monoclinic' changed to 'monoclinic'
according to the built-in table from CIF Core dictionary named
'cif_core.dic' version 2.4.1 from 2010-06-29.

Automatic conversion script
Id: cif_fix_values 1646 2011-03-28 12:23:43Z adriana 
;
_cod_database_code 4316328

loop_
_symmetry_equiv_pos_as_xyz
'x, y, z'
'-x+1/2, y+1/2, -z+1/2'
'-x, -y, -z'
'x-1/2, -y-1/2, z-1/2'

loop_
_atom_site_label
_atom_site_type_symbol
_atom_site_fract_x
_atom_site_fract_y
_atom_site_fract_z
_atom_site_U_iso_or_equiv
_atom_site_adp_type
_atom_site_occupancy
_atom_site_symmetry_multiplicity
_atom_site_calc_flag
_atom_site_refinement_flags
_atom_site_disorder_assembly
_atom_site_disorder_group
B1 B 0.7241(2) 0.64457(15) 0.12931(14) 0.0236(6) Uani 1 1 d . . .
Br1 Br 1.073857(19) 0.138601(15) 1.065501(14) 0.03549(9) Uani 1 1 d . . .
C1 C 0.73474(17) 0.29271(13) 0.97693(12) 0.0238(5) Uani 1 1 d . . .
C2 C 0.66962(18) 0.33761(14) 0.93195(13) 0.0296(5) Uani 1 1 d . . .
H2 H 0.6231 0.3163 0.8951 0.036 Uiso 1 1 calc R . .
C3 C 0.67229(19) 0.41333(14) 0.94065(14) 0.0328(6) Uani 1 1 d . . .
H3 H 0.6284 0.4439 0.9093 0.039 Uiso 1 1 calc R . .
C4 C 0.73819(19) 0.44448(14) 0.99443(14) 0.0348(6) Uani 1 1 d . . .
H4 H 0.7384 0.4964 1.0010 0.042 Uiso 1 1 calc R . .
C5 C 0.80429(19) 0.40017(14) 1.03901(13) 0.0322(6) Uani 1 1 d . . .
H5 H 0.8493 0.4218 1.0764 0.039 Uiso 1 1 calc R . .
C6 C 0.80536(17) 0.32434(13) 1.02942(12) 0.0245(5) Uani 1 1 d . . .
C7 C 0.8397(2) 0.25829(15) 1.13900(13) 0.0380(6) Uani 1 1 d . . .
H7A H 0.8356 0.3034 1.1666 0.057 Uiso 1 1 calc R . .
H7B H 0.8882 0.2232 1.1650 0.057 Uiso 1 1 calc R . .
H7C H 0.7682 0.2364 1.1300 0.057 Uiso 1 1 calc R . .
C8 C 0.98655(19) 0.31376(15) 1.08756(15) 0.0375(6) Uani 1 1 d . . .
H8A H 1.0133 0.3296 1.0439 0.056 Uiso 1 1 calc R . .
H8B H 1.0377 0.2794 1.1122 0.056 Uiso 1 1 calc R . .
H8C H 0.9781 0.3568 1.1172 0.056 Uiso 1 1 calc R . .
C9 C 0.72165(18) 0.18772(13) 0.89767(12) 0.0249(5) Uani 1 1 d . . .
C10 C 0.62175(19) 0.17830(14) 0.85964(13) 0.0308(6) Uani 1 1 d . . .
H10 H 0.5585 0.1847 0.8820 0.037 Uiso 1 1 calc R . .
C11 C 0.6142(2) 0.15975(15) 0.78958(14) 0.0385(6) Uani 1 1 d . . .
H11 H 0.5459 0.1540 0.7637 0.046 Uiso 1 1 calc R . .
C12 C 0.7062(2) 0.14961(15) 0.75724(14) 0.0400(7) Uani 1 1 d . . .
H12 H 0.7010 0.1377 0.7089 0.048 Uiso 1 1 calc R . .
C13 C 0.8051(2) 0.15678(15) 0.79496(13) 0.0360(6) Uani 1 1 d . . .
H13 H 0.8680 0.1493 0.7725 0.043 Uiso 1 1 calc R . .
C14 C 0.81396(19) 0.17492(13) 0.86560(12) 0.0264(5) Uani 1 1 d . . .
C15 C 0.9928(2) 0.12203(16) 0.88817(14) 0.0429(7) Uani 1 1 d . . .
H15A H 0.9587 0.0736 0.8900 0.064 Uiso 1 1 calc R . .
H15B H 1.0584 0.1230 0.9209 0.064 Uiso 1 1 calc R . .
H15C H 1.0108 0.1313 0.8406 0.064 Uiso 1 1 calc R . .
C16 C 0.9666(2) 0.25377(15) 0.89741(13) 0.0369(6) Uani 1 1 d . . .
H16A H 0.9805 0.2586 0.8484 0.055 Uiso 1 1 calc R . .
H16B H 1.0342 0.2580 0.9278 0.055 Uiso 1 1 calc R . .
H16C H 0.9175 0.2928 0.9089 0.055 Uiso 1 1 calc R . .
C17 C 0.65732(18) 0.17589(13) 1.01193(12) 0.0253(5) Uani 1 1 d . . .
C18 C 0.55475(19) 0.20359(15) 1.01583(14) 0.0350(6) Uani 1 1 d . . .
H18 H 0.5344 0.2497 0.9951 0.042 Uiso 1 1 calc R . .
C19 C 0.4829(2) 0.16350(17) 1.05001(16) 0.0497(8) Uani 1 1 d . . .
H19 H 0.4125 0.1819 1.0524 0.060 Uiso 1 1 calc R . .
C20 C 0.5126(2) 0.09699(19) 1.08065(18) 0.0580(9) Uani 1 1 d . . .
H20 H 0.4619 0.0688 1.1025 0.070 Uiso 1 1 calc R . .
C21 C 0.6157(2) 0.07115(17) 1.07972(16) 0.0467(7) Uani 1 1 d . . .
H21 H 0.6365 0.0260 1.1023 0.056 Uiso 1 1 calc R . .
C22 C 0.68920(18) 0.11090(14) 1.04601(12) 0.0282(5) Uani 1 1 d . . .
C23 C 0.8423(2) 0.05669(15) 1.11646(13) 0.0378(6) Uani 1 1 d . . .
H23A H 0.8287 0.0921 1.1529 0.057 Uiso 1 1 calc R . .
H23B H 0.9196 0.0483 1.1177 0.057 Uiso 1 1 calc R . .
H23C H 0.8064 0.0100 1.1246 0.057 Uiso 1 1 calc R . .
C24 C 0.8068(2) 0.02686(14) 0.99382(14) 0.0386(6) Uani 1 1 d . . .
H24A H 0.7673 -0.0164 1.0075 0.058 Uiso 1 1 calc R . .
H24B H 0.8821 0.0136 0.9917 0.058 Uiso 1 1 calc R . .
H24C H 0.7756 0.0441 0.9477 0.058 Uiso 1 1 calc R . .
C25 C 0.75057(17) 0.72738(13) 0.16066(12) 0.0265(5) Uani 1 1 d . . .
C26 C 0.82311(18) 0.74194(15) 0.21968(13) 0.0316(6) Uani 1 1 d . . .
H26 H 0.8657 0.7026 0.2400 0.038 Uiso 1 1 calc R . .
C27 C 0.8353(2) 0.81167(16) 0.24971(14) 0.0389(7) Uani 1 1 d . . .
H27 H 0.8860 0.8191 0.2895 0.047 Uiso 1 1 calc R . .
C28 C 0.7740(2) 0.87014(16) 0.22205(16) 0.0456(8) Uani 1 1 d . . .
H28 H 0.7812 0.9176 0.2429 0.055 Uiso 1 1 calc R . .
C29 C 0.7029(2) 0.85828(15) 0.16418(16) 0.0444(7) Uani 1 1 d . . .
H29 H 0.6603 0.8979 0.1445 0.053 Uiso 1 1 calc R . .
C30 C 0.6925(2) 0.78900(14) 0.13392(14) 0.0363(6) Uani 1 1 d . . .
H30 H 0.6436 0.7830 0.0930 0.044 Uiso 1 1 calc R . .
C31 C 0.62835(17) 0.60937(13) 0.17189(11) 0.0234(5) Uani 1 1 d . . .
C32 C 0.55706(18) 0.65348(14) 0.20492(12) 0.0270(5) Uani 1 1 d . . .
H32 H 0.5654 0.7055 0.2039 0.032 Uiso 1 1 calc R . .
C33 C 0.47470(19) 0.62409(15) 0.23917(13) 0.0329(6) Uani 1 1 d . . .
H33 H 0.4285 0.6561 0.2610 0.040 Uiso 1 1 calc R . .
C34 C 0.45964(19) 0.54905(15) 0.24170(13) 0.0342(6) Uani 1 1 d . . .
H34 H 0.4036 0.5289 0.2652 0.041 Uiso 1 1 calc R . .
C35 C 0.52774(18) 0.50361(15) 0.20943(12) 0.0313(6) Uani 1 1 d . . .
H35 H 0.5185 0.4517 0.2107 0.038 Uiso 1 1 calc R . .
C36 C 0.60976(18) 0.53346(13) 0.17511(12) 0.0275(5) Uani 1 1 d . . .
H36 H 0.6550 0.5010 0.1530 0.033 Uiso 1 1 calc R . .
C37 C 0.68236(17) 0.64895(13) 0.04547(12) 0.0246(5) Uani 1 1 d . . .
C38 C 0.59487(17) 0.60880(13) 0.01417(12) 0.0260(5) Uani 1 1 d . . .
H38 H 0.5555 0.5791 0.0430 0.031 Uiso 1 1 calc R . .
C39 C 0.56311(19) 0.61055(15) -0.05739(13) 0.0345(6) Uani 1 1 d . . .
H39 H 0.5027 0.5828 -0.0764 0.041 Uiso 1 1 calc R . .
C40 C 0.6193(2) 0.65266(16) -0.10101(14) 0.0403(7) Uani 1 1 d . . .
H40 H 0.5985 0.6536 -0.1500 0.048 Uiso 1 1 calc R . .
C41 C 0.7061(2) 0.69327(15) -0.07228(13) 0.0358(6) Uani 1 1 d . . .
H41 H 0.7457 0.7222 -0.1016 0.043 Uiso 1 1 calc R . .
C42 C 0.73538(18) 0.69197(14) -0.00106(13) 0.0304(6) Uani 1 1 d . . .
H42 H 0.7942 0.7215 0.0175 0.036 Uiso 1 1 calc R . .
C43 C 0.83233(17) 0.59230(13) 0.14193(12) 0.0252(5) Uani 1 1 d . . .
C44 C 0.90291(17) 0.58164(13) 0.09139(13) 0.0278(5) Uani 1 1 d . . .
H44 H 0.8855 0.6029 0.0464 0.033 Uiso 1 1 calc R . .
C45 C 0.99767(19) 0.54129(14) 0.10369(15) 0.0360(6) Uani 1 1 d . . .
H45 H 1.0436 0.5362 0.0678 0.043 Uiso 1 1 calc R . .
C46 C 1.0244(2) 0.50885(15) 0.16811(15) 0.0401(7) Uani 1 1 d . . .
H46 H 1.0889 0.4814 0.1770 0.048 Uiso 1 1 calc R . .
C47 C 0.9565(2) 0.51662(15) 0.21949(15) 0.0391(6) Uani 1 1 d . . .
H47 H 0.9736 0.4939 0.2639 0.047 Uiso 1 1 calc R . .
C48 C 0.86333(19) 0.55769(14) 0.20617(13) 0.0329(6) Uani 1 1 d . . .
H48 H 0.8182 0.5626 0.2425 0.039 Uiso 1 1 calc R . .
C1S C 0.1762(3) 0.6473(2) 0.2663(2) 0.0825(12) Uiso 1 1 d . . .
H1S1 H 0.2022 0.6440 0.2202 0.124 Uiso 1 1 calc R . .
H1S2 H 0.2135 0.6875 0.2930 0.124 Uiso 1 1 calc R . .
H1S3 H 0.0990 0.6571 0.2607 0.124 Uiso 1 1 calc R . .
C2S C 0.1969(2) 0.57868(18) 0.30334(16) 0.0489(7) Uiso 1 1 d . . .
Co1 Co 0.89621(2) 0.175105(17) 1.016721(15) 0.02276(9) Uani 1 1 d . . .
N1 N 0.73451(14) 0.21211(10) 0.97079(9) 0.0214(4) Uani 1 1 d . . .
N2 N 0.88073(14) 0.27638(11) 1.07128(10) 0.0256(4) Uani 1 1 d . . .
N3 N 0.91727(15) 0.18041(11) 0.90814(10) 0.0282(5) Uani 1 1 d . . .
N4 N 0.80000(15) 0.08666(11) 1.04636(10) 0.0274(4) Uani 1 1 d . . .
N1S N 0.2109(2) 0.52527(16) 0.33179(15) 0.0609(7) Uiso 1 1 d . . .

loop_
_atom_site_aniso_label
_atom_site_aniso_U_11
_atom_site_aniso_U_22
_atom_site_aniso_U_33
_atom_site_aniso_U_23
_atom_site_aniso_U_13
_atom_site_aniso_U_12
B1 0.0228(13) 0.0209(15) 0.0262(14) 0.0007(11) -0.0013(11) -0.0006(11)
Br1 0.02792(14) 0.03641(17) 0.04096(16) -0.00181(12) -0.00167(11) 0.01163(11)
C1 0.0224(11) 0.0218(13) 0.0275(12) -0.0006(10) 0.0043(9) 0.0027(9)
C2 0.0267(12) 0.0285(15) 0.0322(13) 0.0006(11) -0.0031(10) 0.0026(10)
C3 0.0289(13) 0.0250(15) 0.0434(15) 0.0061(12) -0.0007(11) 0.0074(11)
C4 0.0326(13) 0.0206(14) 0.0505(16) -0.0019(12) 0.0016(12) 0.0044(11)
C5 0.0278(12) 0.0286(15) 0.0384(14) -0.0061(12) -0.0040(11) 0.0042(11)
C6 0.0223(11) 0.0227(14) 0.0285(12) 0.0001(10) 0.0023(10) 0.0048(10)
C7 0.0519(16) 0.0367(16) 0.0256(13) -0.0014(11) 0.0049(12) 0.0094(13)
C8 0.0291(13) 0.0306(16) 0.0494(16) -0.0065(12) -0.0108(12) 0.0047(11)
C9 0.0300(12) 0.0189(13) 0.0249(12) 0.0016(10) -0.0005(10) 0.0006(10)
C10 0.0315(13) 0.0266(15) 0.0328(14) -0.0008(11) -0.0039(11) 0.0004(11)
C11 0.0442(16) 0.0334(16) 0.0347(15) -0.0015(12) -0.0097(12) -0.0073(12)
C12 0.0568(18) 0.0371(17) 0.0241(13) -0.0033(12) -0.0037(12) -0.0112(13)
C13 0.0465(16) 0.0362(16) 0.0259(13) -0.0029(11) 0.0075(12) -0.0071(12)
C14 0.0334(13) 0.0208(13) 0.0249(12) 0.0018(10) 0.0022(10) -0.0029(10)
C15 0.0425(15) 0.0509(19) 0.0371(15) -0.0051(13) 0.0120(13) 0.0157(13)
C16 0.0308(13) 0.0445(17) 0.0358(14) 0.0030(12) 0.0053(11) -0.0098(12)
C17 0.0262(12) 0.0223(14) 0.0271(12) -0.0024(10) 0.0021(10) -0.0004(10)
C18 0.0285(13) 0.0342(16) 0.0422(15) 0.0022(12) 0.0037(11) 0.0056(11)
C19 0.0323(15) 0.055(2) 0.065(2) 0.0114(16) 0.0190(14) 0.0097(14)
C20 0.0401(16) 0.060(2) 0.079(2) 0.0289(18) 0.0274(16) 0.0053(15)
C21 0.0403(15) 0.0412(18) 0.0604(19) 0.0199(15) 0.0133(14) 0.0038(13)
C22 0.0275(12) 0.0252(14) 0.0321(13) 0.0004(11) 0.0035(10) 0.0029(10)
C23 0.0402(15) 0.0347(16) 0.0375(15) 0.0111(12) -0.0009(12) 0.0026(12)
C24 0.0438(15) 0.0260(15) 0.0468(16) -0.0062(12) 0.0085(13) 0.0016(12)
C25 0.0232(11) 0.0264(14) 0.0305(13) -0.0018(10) 0.0057(10) -0.0022(10)
C26 0.0275(12) 0.0360(16) 0.0321(13) -0.0044(11) 0.0064(10) -0.0054(11)
C27 0.0370(14) 0.0448(18) 0.0358(15) -0.0134(13) 0.0079(12) -0.0177(13)
C28 0.0525(18) 0.0303(17) 0.0580(19) -0.0165(14) 0.0244(16) -0.0150(14)
C29 0.0481(17) 0.0255(16) 0.061(2) -0.0019(14) 0.0101(15) -0.0011(12)
C30 0.0348(14) 0.0267(15) 0.0464(16) -0.0028(12) 0.0008(12) -0.0029(11)
C31 0.0210(11) 0.0279(14) 0.0198(11) -0.0006(10) -0.0051(9) -0.0005(10)
C32 0.0249(12) 0.0279(14) 0.0267(12) -0.0011(10) -0.0039(10) 0.0017(10)
C33 0.0265(12) 0.0443(17) 0.0279(13) -0.0013(12) 0.0025(10) 0.0052(11)
C34 0.0258(12) 0.0467(18) 0.0299(13) 0.0074(12) 0.0027(10) -0.0040(12)
C35 0.0313(13) 0.0307(15) 0.0304(13) 0.0051(11) -0.0046(11) -0.0058(11)
C36 0.0272(12) 0.0251(14) 0.0294(13) 0.0002(10) 0.0001(10) 0.0013(10)
C37 0.0231(11) 0.0206(13) 0.0297(13) 0.0000(10) 0.0010(10) 0.0048(9)
C38 0.0235(12) 0.0244(13) 0.0297(13) -0.0020(10) 0.0012(10) 0.0008(10)
C39 0.0291(13) 0.0401(16) 0.0332(14) -0.0045(12) -0.0023(11) -0.0014(11)
C40 0.0405(15) 0.0546(19) 0.0247(13) -0.0020(13) -0.0005(12) 0.0053(13)
C41 0.0330(14) 0.0449(17) 0.0301(14) 0.0079(12) 0.0055(11) -0.0003(12)
C42 0.0246(12) 0.0308(15) 0.0349(14) 0.0036(11) -0.0004(10) -0.0002(10)
C43 0.0222(11) 0.0197(13) 0.0322(13) -0.0022(10) -0.0032(10) -0.0036(9)
C44 0.0242(12) 0.0226(13) 0.0355(14) -0.0014(11) -0.0010(10) -0.0029(10)
C45 0.0270(13) 0.0310(15) 0.0502(17) -0.0069(13) 0.0050(12) 0.0006(11)
C46 0.0266(13) 0.0323(16) 0.0584(18) -0.0036(14) -0.0084(12) 0.0057(11)
C47 0.0345(14) 0.0362(17) 0.0435(16) 0.0068(13) -0.0094(12) 0.0032(12)
C48 0.0299(13) 0.0340(16) 0.0337(14) 0.0025(12) -0.0017(11) 0.0028(11)
Co1 0.02277(16) 0.02111(19) 0.02426(17) -0.00072(13) 0.00199(13) 0.00458(12)
N1 0.0237(9) 0.0189(11) 0.0216(9) -0.0005(8) 0.0017(8) 0.0032(8)
N2 0.0264(10) 0.0251(11) 0.0239(10) -0.0018(8) -0.0035(8) 0.0053(8)
N3 0.0261(10) 0.0308(12) 0.0279(11) -0.0027(9) 0.0035(8) 0.0021(9)
N4 0.0277(10) 0.0226(11) 0.0315(11) 0.0022(9) 0.0018(8) 0.0059(8)

loop_
_atom_type_symbol
_atom_type_description
_atom_type_scat_dispersion_real
_atom_type_scat_dispersion_imag
_atom_type_scat_source
C C 0.0033 0.0016 'International Tables Vol C Tables 4.2.6.8 and 6.1.1.4'
H H 0.0000 0.0000 'International Tables Vol C Tables 4.2.6.8 and 6.1.1.4'
B B 0.0013 0.0007 'International Tables Vol C Tables 4.2.6.8 and 6.1.1.4'
N N 0.0061 0.0033 'International Tables Vol C Tables 4.2.6.8 and 6.1.1.4'
Co Co 0.3494 0.9721 'International Tables Vol C Tables 4.2.6.8 and 6.1.1.4'
Br Br -0.2901 2.4595 'International Tables Vol C Tables 4.2.6.8 and 6.1.1.4'

loop_
_geom_angle_atom_site_label_1
_geom_angle_atom_site_label_2
_geom_angle_atom_site_label_3
_geom_angle
_geom_angle_site_symmetry_1
_geom_angle_site_symmetry_3
_geom_angle_publ_flag
C25 B1 C37 110.29(19) . . ?
C25 B1 C43 109.94(19) . . ?
C37 B1 C43 109.96(18) . . ?
C25 B1 C31 107.54(18) . . ?
C37 B1 C31 109.43(18) . . ?
C43 B1 C31 109.64(19) . . ?
C2 C1 C6 119.7(2) . . ?
C2 C1 N1 122.6(2) . . ?
C6 C1 N1 117.7(2) . . ?
C3 C2 C1 120.2(2) . . ?
C3 C2 H2 119.9 . . ?
C1 C2 H2 119.9 . . ?
C4 C3 C2 120.3(2) . . ?
C4 C3 H3 119.9 . . ?
C2 C3 H3 119.9 . . ?
C3 C4 C5 119.9(2) . . ?
C3 C4 H4 120.0 . . ?
C5 C4 H4 120.0 . . ?
C4 C5 C6 120.5(2) . . ?
C4 C5 H5 119.8 . . ?
C6 C5 H5 119.8 . . ?
C5 C6 C1 119.3(2) . . ?
C5 C6 N2 122.1(2) . . ?
C1 C6 N2 118.5(2) . . ?
N2 C7 H7A 109.5 . . ?
N2 C7 H7B 109.5 . . ?
H7A C7 H7B 109.5 . . ?
N2 C7 H7C 109.5 . . ?
H7A C7 H7C 109.5 . . ?
H7B C7 H7C 109.5 . . ?
N2 C8 H8A 109.5 . . ?
N2 C8 H8B 109.5 . . ?
H8A C8 H8B 109.5 . . ?
N2 C8 H8C 109.5 . . ?
H8A C8 H8C 109.5 . . ?
H8B C8 H8C 109.5 . . ?
C14 C9 C10 119.6(2) . . ?
C14 C9 N1 117.7(2) . . ?
C10 C9 N1 122.7(2) . . ?
C11 C10 C9 120.3(2) . . ?
C11 C10 H10 119.9 . . ?
C9 C10 H10 119.9 . . ?
C10 C11 C12 119.9(2) . . ?
C10 C11 H11 120.1 . . ?
C12 C11 H11 120.1 . . ?
C13 C12 C11 120.1(2) . . ?
C13 C12 H12 119.9 . . ?
C11 C12 H12 119.9 . . ?
C12 C13 C14 120.6(2) . . ?
C12 C13 H13 119.7 . . ?
C14 C13 H13 119.7 . . ?
C13 C14 C9 119.4(2) . . ?
C13 C14 N3 122.4(2) . . ?
C9 C14 N3 118.3(2) . . ?
N3 C15 H15A 109.5 . . ?
N3 C15 H15B 109.5 . . ?
H15A C15 H15B 109.5 . . ?
N3 C15 H15C 109.5 . . ?
H15A C15 H15C 109.5 . . ?
H15B C15 H15C 109.5 . . ?
N3 C16 H16A 109.5 . . ?
N3 C16 H16B 109.5 . . ?
H16A C16 H16B 109.5 . . ?
N3 C16 H16C 109.5 . . ?
H16A C16 H16C 109.5 . . ?
H16B C16 H16C 109.5 . . ?
C22 C17 C18 120.2(2) . . ?
C22 C17 N1 117.42(19) . . ?
C18 C17 N1 122.4(2) . . ?
C19 C18 C17 119.5(2) . . ?
C19 C18 H18 120.3 . . ?
C17 C18 H18 120.3 . . ?
C20 C19 C18 120.3(2) . . ?
C20 C19 H19 119.8 . . ?
C18 C19 H19 119.8 . . ?
C19 C20 C21 120.3(3) . . ?
C19 C20 H20 119.9 . . ?
C21 C20 H20 119.9 . . ?
C20 C21 C22 120.2(3) . . ?
C20 C21 H21 119.9 . . ?
C22 C21 H21 119.9 . . ?
C21 C22 C17 119.4(2) . . ?
C21 C22 N4 121.6(2) . . ?
C17 C22 N4 119.0(2) . . ?
N4 C23 H23A 109.5 . . ?
N4 C23 H23B 109.5 . . ?
H23A C23 H23B 109.5 . . ?
N4 C23 H23C 109.5 . . ?
H23A C23 H23C 109.5 . . ?
H23B C23 H23C 109.5 . . ?
N4 C24 H24A 109.5 . . ?
N4 C24 H24B 109.5 . . ?
H24A C24 H24B 109.5 . . ?
N4 C24 H24C 109.5 . . ?
H24A C24 H24C 109.5 . . ?
H24B C24 H24C 109.5 . . ?
C26 C25 C30 114.4(2) . . ?
C26 C25 B1 124.0(2) . . ?
C30 C25 B1 121.3(2) . . ?
C27 C26 C25 122.7(3) . . ?
C27 C26 H26 118.7 . . ?
C25 C26 H26 118.7 . . ?
C28 C27 C26 120.4(3) . . ?
C28 C27 H27 119.8 . . ?
C26 C27 H27 119.8 . . ?
C29 C28 C27 118.7(3) . . ?
C29 C28 H28 120.7 . . ?
C27 C28 H28 120.7 . . ?
C28 C29 C30 120.6(3) . . ?
C28 C29 H29 119.7 . . ?
C30 C29 H29 119.7 . . ?
C29 C30 C25 123.2(3) . . ?
C29 C30 H30 118.4 . . ?
C25 C30 H30 118.4 . . ?
C36 C31 C32 115.1(2) . . ?
C36 C31 B1 122.4(2) . . ?
C32 C31 B1 122.5(2) . . ?
C33 C32 C31 122.6(2) . . ?
C33 C32 H32 118.7 . . ?
C31 C32 H32 118.7 . . ?
C34 C33 C32 120.5(2) . . ?
C34 C33 H33 119.7 . . ?
C32 C33 H33 119.7 . . ?
C33 C34 C35 118.7(2) . . ?
C33 C34 H34 120.7 . . ?
C35 C34 H34 120.7 . . ?
C34 C35 C36 120.4(2) . . ?
C34 C35 H35 119.8 . . ?
C36 C35 H35 119.8 . . ?
C35 C36 C31 122.7(2) . . ?
C35 C36 H36 118.7 . . ?
C31 C36 H36 118.7 . . ?
C38 C37 C42 114.8(2) . . ?
C38 C37 B1 123.3(2) . . ?
C42 C37 B1 121.9(2) . . ?
C39 C38 C37 122.8(2) . . ?
C39 C38 H38 118.6 . . ?
C37 C38 H38 118.6 . . ?
C40 C39 C38 120.1(2) . . ?
C40 C39 H39 119.9 . . ?
C38 C39 H39 119.9 . . ?
C41 C40 C39 119.0(2) . . ?
C41 C40 H40 120.5 . . ?
C39 C40 H40 120.5 . . ?
C42 C41 C40 120.2(2) . . ?
C42 C41 H41 119.9 . . ?
C40 C41 H41 119.9 . . ?
C41 C42 C37 123.1(2) . . ?
C41 C42 H42 118.4 . . ?
C37 C42 H42 118.4 . . ?
C44 C43 C48 114.4(2) . . ?
C44 C43 B1 123.4(2) . . ?
C48 C43 B1 122.1(2) . . ?
C45 C44 C43 123.3(2) . . ?
C45 C44 H44 118.4 . . ?
C43 C44 H44 118.4 . . ?
C46 C45 C44 119.7(2) . . ?
C46 C45 H45 120.1 . . ?
C44 C45 H45 120.1 . . ?
C45 C46 C47 119.3(2) . . ?
C45 C46 H46 120.3 . . ?
C47 C46 H46 120.3 . . ?
C46 C47 C48 119.8(3) . . ?
C46 C47 H47 120.1 . . ?
C48 C47 H47 120.1 . . ?
C47 C48 C43 123.4(2) . . ?
C47 C48 H48 118.3 . . ?
C43 C48 H48 118.3 . . ?
C2S C1S H1S1 109.5 . . ?
C2S C1S H1S2 109.5 . . ?
H1S1 C1S H1S2 109.5 . . ?
C2S C1S H1S3 109.5 . . ?
H1S1 C1S H1S3 109.5 . . ?
H1S2 C1S H1S3 109.5 . . ?
N1S C2S C1S 178.7(4) . . ?
N4 Co1 N3 115.53(8) . . ?
N4 Co1 N2 115.71(7) . . ?
N3 Co1 N2 117.97(8) . . ?
N4 Co1 N1 79.24(7) . . ?
N3 Co1 N1 78.67(7) . . ?
N2 Co1 N1 78.90(7) . . ?
N4 Co1 Br1 102.54(5) . . ?
N3 Co1 Br1 100.63(5) . . ?
N2 Co1 Br1 100.07(5) . . ?
N1 Co1 Br1 178.22(5) . . ?
C9 N1 C1 112.16(17) . . ?
C9 N1 C17 111.73(17) . . ?
C1 N1 C17 113.44(16) . . ?
C9 N1 Co1 106.84(12) . . ?
C1 N1 Co1 105.94(13) . . ?
C17 N1 Co1 106.14(13) . . ?
C6 N2 C7 110.34(17) . . ?
C6 N2 C8 110.68(19) . . ?
C7 N2 C8 107.57(19) . . ?
C6 N2 Co1 109.29(13) . . ?
C7 N2 Co1 107.37(15) . . ?
C8 N2 Co1 111.53(14) . . ?
C14 N3 C16 109.91(19) . . ?
C14 N3 C15 110.92(19) . . ?
C16 N3 C15 108.11(19) . . ?
C14 N3 Co1 110.34(13) . . ?
C16 N3 Co1 105.84(14) . . ?
C15 N3 Co1 111.57(15) . . ?
C22 N4 C24 109.96(19) . . ?
C22 N4 C23 111.06(18) . . ?
C24 N4 C23 107.72(19) . . ?
C22 N4 Co1 109.96(14) . . ?
C24 N4 Co1 106.97(14) . . ?
C23 N4 Co1 111.06(15) . . ?

loop_
_geom_bond_atom_site_label_1
_geom_bond_atom_site_label_2
_geom_bond_distance
_geom_bond_site_symmetry_2
_geom_bond_publ_flag
B1 C25 1.639(4) . ?
B1 C37 1.641(4) . ?
B1 C43 1.654(3) . ?
B1 C31 1.654(3) . ?
Br1 Co1 2.4167(4) . ?
C1 C2 1.388(3) . ?
C1 C6 1.393(3) . ?
C1 N1 1.467(3) . ?
C2 C3 1.384(4) . ?
C2 H2 0.9500 . ?
C3 C4 1.374(4) . ?
C3 H3 0.9500 . ?
C4 C5 1.384(4) . ?
C4 H4 0.9500 . ?
C5 C6 1.388(3) . ?
C5 H5 0.9500 . ?
C6 N2 1.461(3) . ?
C7 N2 1.488(3) . ?
C7 H7A 0.9800 . ?
C7 H7B 0.9800 . ?
C7 H7C 0.9800 . ?
C8 N2 1.494(3) . ?
C8 H8A 0.9800 . ?
C8 H8B 0.9800 . ?
C8 H8C 0.9800 . ?
C9 C14 1.390(3) . ?
C9 C10 1.392(3) . ?
C9 N1 1.465(3) . ?
C10 C11 1.381(3) . ?
C10 H10 0.9500 . ?
C11 C12 1.382(4) . ?
C11 H11 0.9500 . ?
C12 C13 1.375(4) . ?
C12 H12 0.9500 . ?
C13 C14 1.390(3) . ?
C13 H13 0.9500 . ?
C14 N3 1.460(3) . ?
C15 N3 1.500(3) . ?
C15 H15A 0.9800 . ?
C15 H15B 0.9800 . ?
C15 H15C 0.9800 . ?
C16 N3 1.492(3) . ?
C16 H16A 0.9800 . ?
C16 H16B 0.9800 . ?
C16 H16C 0.9800 . ?
C17 C22 1.386(3) . ?
C17 C18 1.392(3) . ?
C17 N1 1.471(3) . ?
C18 C19 1.380(4) . ?
C18 H18 0.9500 . ?
C19 C20 1.376(4) . ?
C19 H19 0.9500 . ?
C20 C21 1.379(4) . ?
C20 H20 0.9500 . ?
C21 C22 1.386(3) . ?
C21 H21 0.9500 . ?
C22 N4 1.459(3) . ?
C23 N4 1.496(3) . ?
C23 H23A 0.9800 . ?
C23 H23B 0.9800 . ?
C23 H23C 0.9800 . ?
C24 N4 1.491(3) . ?
C24 H24A 0.9800 . ?
C24 H24B 0.9800 . ?
C24 H24C 0.9800 . ?
C25 C26 1.401(3) . ?
C25 C30 1.401(4) . ?
C26 C27 1.392(4) . ?
C26 H26 0.9500 . ?
C27 C28 1.382(4) . ?
C27 H27 0.9500 . ?
C28 C29 1.365(4) . ?
C28 H28 0.9500 . ?
C29 C30 1.385(4) . ?
C29 H29 0.9500 . ?
C30 H30 0.9500 . ?
C31 C36 1.399(3) . ?
C31 C32 1.403(3) . ?
C32 C33 1.391(3) . ?
C32 H32 0.9500 . ?
C33 C34 1.376(4) . ?
C33 H33 0.9500 . ?
C34 C35 1.382(3) . ?
C34 H34 0.9500 . ?
C35 C36 1.392(3) . ?
C35 H35 0.9500 . ?
C36 H36 0.9500 . ?
C37 C38 1.399(3) . ?
C37 C42 1.408(3) . ?
C38 C39 1.390(3) . ?
C38 H38 0.9500 . ?
C39 C40 1.383(4) . ?
C39 H39 0.9500 . ?
C40 C41 1.380(4) . ?
C40 H40 0.9500 . ?
C41 C42 1.378(3) . ?
C41 H41 0.9500 . ?
C42 H42 0.9500 . ?
C43 C44 1.398(3) . ?
C43 C48 1.402(3) . ?
C44 C45 1.395(3) . ?
C44 H44 0.9500 . ?
C45 C46 1.379(4) . ?
C45 H45 0.9500 . ?
C46 C47 1.380(4) . ?
C46 H46 0.9500 . ?
C47 C48 1.388(3) . ?
C47 H47 0.9500 . ?
C48 H48 0.9500 . ?
C1S C2S 1.443(5) . ?
C1S H1S1 0.9800 . ?
C1S H1S2 0.9800 . ?
C1S H1S3 0.9800 . ?
C2S N1S 1.117(4) . ?
Co1 N4 2.123(2) . ?
Co1 N3 2.1339(19) . ?
Co1 N2 2.1348(19) . ?
Co1 N1 2.2280(18) . ?

loop_
_geom_torsion_atom_site_label_1
_geom_torsion_atom_site_label_2
_geom_torsion_atom_site_label_3
_geom_torsion_atom_site_label_4
_geom_torsion
_geom_torsion_site_symmetry_1
_geom_torsion_site_symmetry_2
_geom_torsion_site_symmetry_3
_geom_torsion_site_symmetry_4
_geom_torsion_publ_flag
C6 C1 C2 C3 -2.1(3) . . . . ?
N1 C1 C2 C3 179.3(2) . . . . ?
C1 C2 C3 C4 -1.0(4) . . . . ?
C2 C3 C4 C5 1.7(4) . . . . ?
C3 C4 C5 C6 0.6(4) . . . . ?
C4 C5 C6 C1 -3.7(3) . . . . ?
C4 C5 C6 N2 174.4(2) . . . . ?
C2 C1 C6 C5 4.4(3) . . . . ?
N1 C1 C6 C5 -176.93(19) . . . . ?
C2 C1 C6 N2 -173.71(19) . . . . ?
N1 C1 C6 N2 5.0(3) . . . . ?
C14 C9 C10 C11 -3.0(4) . . . . ?
N1 C9 C10 C11 175.9(2) . . . . ?
C9 C10 C11 C12 0.8(4) . . . . ?
C10 C11 C12 C13 1.1(4) . . . . ?
C11 C12 C13 C14 -0.6(4) . . . . ?
C12 C13 C14 C9 -1.7(4) . . . . ?
C12 C13 C14 N3 177.7(2) . . . . ?
C10 C9 C14 C13 3.5(3) . . . . ?
N1 C9 C14 C13 -175.5(2) . . . . ?
C10 C9 C14 N3 -175.9(2) . . . . ?
N1 C9 C14 N3 5.1(3) . . . . ?
C22 C17 C18 C19 -4.2(4) . . . . ?
N1 C17 C18 C19 174.1(2) . . . . ?
C17 C18 C19 C20 0.7(5) . . . . ?
C18 C19 C20 C21 2.4(5) . . . . ?
C19 C20 C21 C22 -2.0(5) . . . . ?
C20 C21 C22 C17 -1.5(4) . . . . ?
C20 C21 C22 N4 177.6(3) . . . . ?
C18 C17 C22 C21 4.6(4) . . . . ?
N1 C17 C22 C21 -173.8(2) . . . . ?
C18 C17 C22 N4 -174.5(2) . . . . ?
N1 C17 C22 N4 7.2(3) . . . . ?
C37 B1 C25 C26 -154.5(2) . . . . ?
C43 B1 C25 C26 -33.1(3) . . . . ?
C31 B1 C25 C26 86.2(2) . . . . ?
C37 B1 C25 C30 32.4(3) . . . . ?
C43 B1 C25 C30 153.8(2) . . . . ?
C31 B1 C25 C30 -86.9(3) . . . . ?
C30 C25 C26 C27 0.8(3) . . . . ?
B1 C25 C26 C27 -172.7(2) . . . . ?
C25 C26 C27 C28 0.6(4) . . . . ?
C26 C27 C28 C29 -1.1(4) . . . . ?
C27 C28 C29 C30 0.0(4) . . . . ?
C28 C29 C30 C25 1.5(4) . . . . ?
C26 C25 C30 C29 -1.9(3) . . . . ?
B1 C25 C30 C29 171.8(2) . . . . ?
C25 B1 C31 C36 -159.2(2) . . . . ?
C37 B1 C31 C36 81.0(3) . . . . ?
C43 B1 C31 C36 -39.6(3) . . . . ?
C25 B1 C31 C32 23.6(3) . . . . ?
C37 B1 C31 C32 -96.2(2) . . . . ?
C43 B1 C31 C32 143.1(2) . . . . ?
C36 C31 C32 C33 0.8(3) . . . . ?
B1 C31 C32 C33 178.2(2) . . . . ?
C31 C32 C33 C34 -0.2(4) . . . . ?
C32 C33 C34 C35 -0.2(4) . . . . ?
C33 C34 C35 C36 0.0(4) . . . . ?
C34 C35 C36 C31 0.6(4) . . . . ?
C32 C31 C36 C35 -1.0(3) . . . . ?
B1 C31 C36 C35 -178.4(2) . . . . ?
C25 B1 C37 C38 -136.0(2) . . . . ?
C43 B1 C37 C38 102.6(2) . . . . ?
C31 B1 C37 C38 -17.9(3) . . . . ?
C25 B1 C37 C42 46.4(3) . . . . ?
C43 B1 C37 C42 -75.0(3) . . . . ?
C31 B1 C37 C42 164.6(2) . . . . ?
C42 C37 C38 C39 0.6(3) . . . . ?
B1 C37 C38 C39 -177.2(2) . . . . ?
C37 C38 C39 C40 0.7(4) . . . . ?
C38 C39 C40 C41 -0.8(4) . . . . ?
C39 C40 C41 C42 -0.4(4) . . . . ?
C40 C41 C42 C37 1.7(4) . . . . ?
C38 C37 C42 C41 -1.8(3) . . . . ?
B1 C37 C42 C41 176.0(2) . . . . ?
C25 B1 C43 C44 -95.5(3) . . . . ?
C37 B1 C43 C44 26.1(3) . . . . ?
C31 B1 C43 C44 146.4(2) . . . . ?
C25 B1 C43 C48 81.3(3) . . . . ?
C37 B1 C43 C48 -157.1(2) . . . . ?
C31 B1 C43 C48 -36.7(3) . . . . ?
C48 C43 C44 C45 -1.3(3) . . . . ?
B1 C43 C44 C45 175.8(2) . . . . ?
C43 C44 C45 C46 0.9(4) . . . . ?
C44 C45 C46 C47 0.2(4) . . . . ?
C45 C46 C47 C48 -0.9(4) . . . . ?
C46 C47 C48 C43 0.5(4) . . . . ?
C44 C43 C48 C47 0.5(4) . . . . ?
B1 C43 C48 C47 -176.6(2) . . . . ?
C14 C9 N1 C1 92.2(2) . . . . ?
C10 C9 N1 C1 -86.7(3) . . . . ?
C14 C9 N1 C17 -139.1(2) . . . . ?
C10 C9 N1 C17 42.0(3) . . . . ?
C14 C9 N1 Co1 -23.4(2) . . . . ?
C10 C9 N1 Co1 157.66(19) . . . . ?
C2 C1 N1 C9 37.4(3) . . . . ?
C6 C1 N1 C9 -141.20(19) . . . . ?
C2 C1 N1 C17 -90.3(2) . . . . ?
C6 C1 N1 C17 91.0(2) . . . . ?
C2 C1 N1 Co1 153.64(18) . . . . ?
C6 C1 N1 Co1 -25.0(2) . . . . ?
C22 C17 N1 C9 91.5(2) . . . . ?
C18 C17 N1 C9 -86.8(3) . . . . ?
C22 C17 N1 C1 -140.5(2) . . . . ?
C18 C17 N1 C1 41.2(3) . . . . ?
C22 C17 N1 Co1 -24.6(2) . . . . ?
C18 C17 N1 Co1 157.1(2) . . . . ?
N4 Co1 N1 C9 -94.67(14) . . . . ?
N3 Co1 N1 C9 24.38(13) . . . . ?
N2 Co1 N1 C9 146.17(14) . . . . ?
Br1 Co1 N1 C9 91.2(15) . . . . ?
N4 Co1 N1 C1 145.58(14) . . . . ?
N3 Co1 N1 C1 -95.37(13) . . . . ?
N2 Co1 N1 C1 26.42(13) . . . . ?
Br1 Co1 N1 C1 -28.6(16) . . . . ?
N4 Co1 N1 C17 24.69(13) . . . . ?
N3 Co1 N1 C17 143.74(14) . . . . ?
N2 Co1 N1 C17 -94.47(14) . . . . ?
Br1 Co1 N1 C17 -149.5(15) . . . . ?
C5 C6 N2 C7 83.4(3) . . . . ?
C1 C6 N2 C7 -98.6(2) . . . . ?
C5 C6 N2 C8 -35.6(3) . . . . ?
C1 C6 N2 C8 142.5(2) . . . . ?
C5 C6 N2 Co1 -158.80(18) . . . . ?
C1 C6 N2 Co1 19.3(2) . . . . ?
N4 Co1 N2 C6 -96.82(14) . . . . ?
N3 Co1 N2 C6 46.06(16) . . . . ?
N1 Co1 N2 C6 -24.62(13) . . . . ?
Br1 Co1 N2 C6 153.90(13) . . . . ?
N4 Co1 N2 C7 22.87(17) . . . . ?
N3 Co1 N2 C7 165.75(14) . . . . ?
N1 Co1 N2 C7 95.08(15) . . . . ?
Br1 Co1 N2 C7 -86.41(14) . . . . ?
N4 Co1 N2 C8 140.47(15) . . . . ?
N3 Co1 N2 C8 -76.65(17) . . . . ?
N1 Co1 N2 C8 -147.32(16) . . . . ?
Br1 Co1 N2 C8 31.19(16) . . . . ?
C13 C14 N3 C16 81.6(3) . . . . ?
C9 C14 N3 C16 -99.0(2) . . . . ?
C13 C14 N3 C15 -37.9(3) . . . . ?
C9 C14 N3 C15 141.5(2) . . . . ?
C13 C14 N3 Co1 -162.03(19) . . . . ?
C9 C14 N3 Co1 17.3(3) . . . . ?
N4 Co1 N3 C14 49.63(17) . . . . ?
N2 Co1 N3 C14 -93.32(16) . . . . ?
N1 Co1 N3 C14 -22.51(15) . . . . ?
Br1 Co1 N3 C14 159.16(14) . . . . ?
N4 Co1 N3 C16 168.48(14) . . . . ?
N2 Co1 N3 C16 25.54(17) . . . . ?
N1 Co1 N3 C16 96.35(15) . . . . ?
Br1 Co1 N3 C16 -81.98(14) . . . . ?
N4 Co1 N3 C15 -74.16(18) . . . . ?
N2 Co1 N3 C15 142.90(16) . . . . ?
N1 Co1 N3 C15 -146.29(18) . . . . ?
Br1 Co1 N3 C15 35.38(17) . . . . ?
C21 C22 N4 C24 79.1(3) . . . . ?
C17 C22 N4 C24 -101.8(3) . . . . ?
C21 C22 N4 C23 -40.0(3) . . . . ?
C17 C22 N4 C23 139.1(2) . . . . ?
C21 C22 N4 Co1 -163.3(2) . . . . ?
C17 C22 N4 Co1 15.7(3) . . . . ?
N3 Co1 N4 C22 -93.67(15) . . . . ?
N2 Co1 N4 C22 50.12(17) . . . . ?
N1 Co1 N4 C22 -21.88(14) . . . . ?
Br1 Co1 N4 C22 157.93(14) . . . . ?
N3 Co1 N4 C24 25.70(17) . . . . ?
N2 Co1 N4 C24 169.50(14) . . . . ?
N1 Co1 N4 C24 97.49(16) . . . . ?
Br1 Co1 N4 C24 -82.69(15) . . . . ?
N3 Co1 N4 C23 143.00(15) . . . . ?
N2 Co1 N4 C23 -73.21(16) . . . . ?
N1 Co1 N4 C23 -145.21(16) . . . . ?
Br1 Co1 N4 C23 34.60(15) . . . . ?
